data_7031127
loop_
_publ_author_name
'Chapurina, Yulia'
'Klitzke, Joice'
'Casagrande, Jr, Osvaldo de L'
'Awada, Mouhamad'
'Dorcet, Vincent'
'Kirillov, Evgueni'
'Carpentier, Jean-Fran\,cois'

_publ_section_title
;
 Scandium versus yttrium{amino-alkoxy-bis(phenolate)} complexes for the
 stereoselective ring-opening polymerization of racemic lactide and
 \b-butyrolactone.
;
_journal_issue 38
_journal_name_full 'Dalton transactions (Cambridge, England : 2003)'
_journal_page_first 14322
_journal_page_last 14333
_journal_paper_doi 10.1039/c4dt01206b
_journal_volume 43
_journal_year 2014
_chemical_compound_source 'synthesis as described'
_chemical_formula_moiety 'C37 H45 N O3'
_chemical_formula_sum 'C37 H45 N O3'
_chemical_formula_weight 551.74
_chemical_name_systematic
;
 ?
;
_space_group_IT_number 14
_symmetry_cell_setting monoclinic
_symmetry_Int_Tables_number 14
_symmetry_space_group_name_Hall '-P 2ybc'
_symmetry_space_group_name_H-M 'P 1 21/c 1'
_atom_sites_solution_hydrogens geom
_atom_sites_solution_primary direct
_atom_sites_solution_secondary difmap
_audit_conform_dict_location ftp://ftp.iucr.org/pub/cif_core.dic
_audit_conform_dict_name cif_core.dic
_audit_conform_dict_version 2.4
_audit_creation_date 2011-10-04T14:52:48-00:00
_audit_creation_method 'WinGX routine CIF_UPDATE'
_cell_angle_alpha 90
_cell_angle_beta 104.1090(10)
_cell_angle_gamma 90
_cell_formula_units_Z 4
_cell_length_a 13.4212(7)
_cell_length_b 17.8521(9)
_cell_length_c 13.6834(5)
_cell_measurement_reflns_used 6365
_cell_measurement_temperature 150(2)
_cell_measurement_theta_max 27.47
_cell_measurement_theta_min 2.28
_cell_measurement_wavelength 0.71073
_cell_volume 3179.6(3)
_computing_cell_refinement 'Bruker APEX2 (Bruker, 2006)'
_computing_data_collection 'Bruker APEX2 (Bruker, 2006)'
_computing_data_reduction 'Bruker APEX2 (Bruker, 2006)'
_computing_molecular_graphics 'Ortep-3 for Windows (Farrugia, 1997)'
_computing_publication_material
;
           WinGX publication routines (Farrugia, 1999),
           CRYSCAL (T. Roisnel, local program)
;
_computing_structure_refinement 'SHELXL-97 (Sheldrick, 1997)'
_computing_structure_solution 'SIR97 (Altomare et al., 1999)'
_diffrn_ambient_temperature 150(2)
_diffrn_detector 'CCD plate'
_diffrn_measured_fraction_theta_full 0.988
_diffrn_measured_fraction_theta_max 0.988
_diffrn_measurement_device_type 'APEXII, Bruker-AXS'
_diffrn_measurement_method 'CCD rotation images, thin slices'
_diffrn_radiation_monochromator graphite
_diffrn_radiation_probe x-ray
_diffrn_radiation_type MoK\a
_diffrn_radiation_wavelength 0.71073
_diffrn_reflns_av_R_equivalents 0.0502
_diffrn_reflns_av_unetI/netI 0.0483
_diffrn_reflns_limit_h_max 17
_diffrn_reflns_limit_h_min -17
_diffrn_reflns_limit_k_max 23
_diffrn_reflns_limit_k_min -23
_diffrn_reflns_limit_l_max 17
_diffrn_reflns_limit_l_min -12
_diffrn_reflns_number 27662
_diffrn_reflns_theta_full 27.48
_diffrn_reflns_theta_max 27.48
_diffrn_reflns_theta_min 2.97
_exptl_absorpt_coefficient_mu 0.072
_exptl_absorpt_correction_T_max 0.994
_exptl_absorpt_correction_T_min 0.899
_exptl_absorpt_correction_type multi-scan
_exptl_absorpt_process_details
;
  [Sheldrick, G.M. (2002). SADABS Bruker AXS Inc., Madison, Wisconsin, USA]
;
_exptl_crystal_colour colourless
_exptl_crystal_density_diffrn 1.153
_exptl_crystal_density_method 'not measured'
_exptl_crystal_description block
_exptl_crystal_F_000 1192
_exptl_crystal_size_max 0.42
_exptl_crystal_size_mid 0.27
_exptl_crystal_size_min 0.08
_refine_diff_density_max 0.2
_refine_diff_density_min -0.228
_refine_diff_density_rms 0.045
_refine_ls_extinction_method none
_refine_ls_goodness_of_fit_ref 1.012
_refine_ls_hydrogen_treatment constr
_refine_ls_matrix_type full
_refine_ls_number_parameters 379
_refine_ls_number_reflns 7198
_refine_ls_number_restraints 0
_refine_ls_restrained_S_all 1.012
_refine_ls_R_factor_all 0.0732
_refine_ls_R_factor_gt 0.045
_refine_ls_shift/su_max 0.034
_refine_ls_shift/su_mean 0.001
_refine_ls_structure_factor_coef Fsqd
_refine_ls_weighting_details 'calc w=1/[\s^2^(Fo^2^)+(0.0521P)^2^+0.7101P] where P=(Fo^2^+2Fc^2^)/3'
_refine_ls_weighting_scheme calc
_refine_ls_wR_factor_gt 0.1058
_refine_ls_wR_factor_ref 0.1212
_reflns_number_gt 5057
_reflns_number_total 7198
_reflns_threshold_expression >2sigma(I)
_cod_data_source_file c4dt01206b2.cif
_cod_data_source_block job
_cod_depositor_comments 'Adding full bibliography for 7031125--7031131.cif.'
_cod_original_sg_symbol_H-M 'P 21/c'
_cod_database_code 7031127

loop_
_symmetry_equiv_pos_as_xyz
'x, y, z'
'-x, y+1/2, -z+1/2'
'-x, -y, -z'
'x, -y-1/2, z-1/2'

loop_
_atom_site_label
_atom_site_type_symbol
_atom_site_fract_x
_atom_site_fract_y
_atom_site_fract_z
_atom_site_U_iso_or_equiv
_atom_site_adp_type
_atom_site_occupancy
_atom_site_symmetry_multiplicity
_atom_site_calc_flag
_atom_site_refinement_flags
C1 C 0.00153(11) 0.06210(8) 0.80581(10) 0.0228(3) Uani 1 1 d .
H1A H -0.0151 0.0081 0.7976 0.027 Uiso 1 1 calc R
H1B H -0.0626 0.0905 0.7788 0.027 Uiso 1 1 calc R
C2 C 0.03994(11) 0.07931(8) 0.91668(10) 0.0196(3) Uani 1 1 d .
C3 C 0.14071(11) 0.06267(8) 0.96891(10) 0.0199(3) Uani 1 1 d .
C4 C 0.17498(11) 0.07800(8) 1.07273(10) 0.0211(3) Uani 1 1 d .
C5 C 0.10425(11) 0.10838(8) 1.12110(10) 0.0222(3) Uani 1 1 d .
H5 H 0.1263 0.1191 1.191 0.027 Uiso 1 1 calc R
C6 C 0.00266(11) 0.12375(8) 1.07175(10) 0.0216(3) Uani 1 1 d .
C7 C -0.02742(11) 0.10885(8) 0.96931(10) 0.0205(3) Uani 1 1 d .
H7 H -0.0962 0.1192 0.934 0.025 Uiso 1 1 calc R
O8 O 0.20790(8) 0.03084(6) 0.92015(7) 0.0261(2) Uani 1 1 d .
H8 H 0.1838 0.034 0.8576 0.039 Uiso 1 1 calc R
C9 C -0.07235(12) 0.15461(9) 1.12791(11) 0.0299(4) Uani 1 1 d .
H9A H -0.0438 0.1489 1.2006 0.045 Uiso 1 1 calc R
H9B H -0.1374 0.1271 1.1079 0.045 Uiso 1 1 calc R
H9C H -0.0846 0.2078 1.1117 0.045 Uiso 1 1 calc R
C10 C 0.28650(11) 0.06104(8) 1.12906(11) 0.0243(3) Uani 1 1 d .
C11 C 0.30579(12) -0.02377(9) 1.12552(12) 0.0311(4) Uani 1 1 d .
H11A H 0.2574 -0.0506 1.1562 0.047 Uiso 1 1 calc R
H11B H 0.3763 -0.035 1.1628 0.047 Uiso 1 1 calc R
H11C H 0.2959 -0.0397 1.0553 0.047 Uiso 1 1 calc R
C12 C 0.30814(12) 0.08250(10) 1.24156(11) 0.0321(4) Uani 1 1 d .
H12A H 0.2958 0.1362 1.2477 0.048 Uiso 1 1 calc R
H12B H 0.3798 0.071 1.2746 0.048 Uiso 1 1 calc R
H12C H 0.2626 0.0539 1.2738 0.048 Uiso 1 1 calc R
C13 C 0.35989(11) 0.10810(9) 1.08325(11) 0.0259(3) Uani 1 1 d .
C14 C 0.44717(12) 0.07951(10) 1.06015(12) 0.0335(4) Uani 1 1 d .
H14 H 0.4623 0.0277 1.0698 0.04 Uiso 1 1 calc R
C15 C 0.51327(13) 0.12569(11) 1.02297(13) 0.0402(4) Uani 1 1 d .
H15 H 0.5729 0.105 1.0078 0.048 Uiso 1 1 calc R
C16 C 0.49291(13) 0.20101(11) 1.00804(13) 0.0395(4) Uani 1 1 d .
H16 H 0.5378 0.2322 0.9822 0.047 Uiso 1 1 calc R
C17 C 0.40667(13) 0.23041(10) 1.03107(13) 0.0397(4) Uani 1 1 d .
H17 H 0.392 0.2823 1.0215 0.048 Uiso 1 1 calc R
C18 C 0.34106(12) 0.18441(9) 1.06824(12) 0.0330(4) Uani 1 1 d .
H18 H 0.2818 0.2055 1.0838 0.04 Uiso 1 1 calc R
C21 C 0.03868(12) 0.05374(8) 0.64148(10) 0.0249(3) Uani 1 1 d .
H21A H 0.0794 0.0778 0.5988 0.03 Uiso 1 1 calc R
H21B H -0.0338 0.0694 0.6159 0.03 Uiso 1 1 calc R
C22 C 0.04535(11) -0.02986(8) 0.63166(10) 0.0217(3) Uani 1 1 d .
C23 C -0.04272(11) -0.07346(9) 0.60353(10) 0.0242(3) Uani 1 1 d .
H23 H -0.108 -0.0504 0.5957 0.029 Uiso 1 1 calc R
C24 C -0.03760(11) -0.14996(9) 0.58652(10) 0.0236(3) Uani 1 1 d .
C25 C 0.05942(11) -0.18240(8) 0.60086(10) 0.0232(3) Uani 1 1 d .
H25 H 0.0637 -0.2347 0.5897 0.028 Uiso 1 1 calc R
C26 C 0.15045(11) -0.14172(8) 0.63080(10) 0.0225(3) Uani 1 1 d .
C27 C 0.14163(11) -0.06418(8) 0.64467(10) 0.0232(3) Uani 1 1 d .
C28 C -0.13399(12) -0.19535(9) 0.54977(12) 0.0322(4) Uani 1 1 d .
H28A H -0.1749 -0.1939 0.6001 0.048 Uiso 1 1 calc R
H28B H -0.1157 -0.2473 0.5391 0.048 Uiso 1 1 calc R
H28C H -0.1742 -0.1744 0.4861 0.048 Uiso 1 1 calc R
O29 O 0.23056(8) -0.02323(6) 0.66877(8) 0.0303(3) Uani 1 1 d .
H29 H 0.2167 0.0217 0.6781 0.045 Uiso 1 1 calc R
C30 C 0.25710(11) -0.17801(8) 0.64703(11) 0.0244(3) Uani 1 1 d .
C31 C 0.25041(13) -0.26322(9) 0.62857(12) 0.0322(4) Uani 1 1 d .
H31A H 0.2134 -0.2865 0.6741 0.048 Uiso 1 1 calc R
H31B H 0.3199 -0.2842 0.6412 0.048 Uiso 1 1 calc R
H31C H 0.2138 -0.2731 0.5586 0.048 Uiso 1 1 calc R
C32 C 0.31701(12) -0.16701(10) 0.75723(11) 0.0344(4) Uani 1 1 d .
H32A H 0.327 -0.1134 0.7715 0.052 Uiso 1 1 calc R
H32B H 0.384 -0.1917 0.7682 0.052 Uiso 1 1 calc R
H32C H 0.2781 -0.1889 0.8022 0.052 Uiso 1 1 calc R
C33 C 0.31220(11) -0.14522(8) 0.57060(11) 0.0241(3) Uani 1 1 d .
C34 C 0.26159(12) -0.14453(9) 0.46892(11) 0.0304(4) Uani 1 1 d .
H34 H 0.1929 -0.1624 0.4489 0.036 Uiso 1 1 calc R
C35 C 0.30887(13) -0.11853(10) 0.39641(13) 0.0371(4) Uani 1 1 d .
H35 H 0.2726 -0.1183 0.3275 0.044 Uiso 1 1 calc R
C36 C 0.40899(14) -0.09284(10) 0.42409(13) 0.0386(4) Uani 1 1 d .
H36 H 0.4419 -0.075 0.3745 0.046 Uiso 1 1 calc R
C37 C 0.46042(13) -0.09337(10) 0.52418(13) 0.0387(4) Uani 1 1 d .
H37 H 0.5292 -0.0758 0.5437 0.046 Uiso 1 1 calc R
C38 C 0.41272(12) -0.11932(9) 0.59686(12) 0.0317(4) Uani 1 1 d .
H38 H 0.4494 -0.1194 0.6656 0.038 Uiso 1 1 calc R
N41 N 0.07628(9) 0.08090(7) 0.74636(8) 0.0224(3) Uani 1 1 d .
C42 C 0.10015(13) 0.16198(8) 0.74674(12) 0.0299(4) Uani 1 1 d .
H42A H 0.071 0.1877 0.7976 0.036 Uiso 1 1 calc R
H42B H 0.068 0.1836 0.6799 0.036 Uiso 1 1 calc R
C43 C 0.21455(13) 0.17490(9) 0.77065(12) 0.0335(4) Uani 1 1 d .
H43A H 0.229 0.2286 0.7628 0.04 Uiso 1 1 calc R
H43B H 0.246 0.1602 0.8412 0.04 Uiso 1 1 calc R
O44 O 0.25690(9) 0.13120(6) 0.70342(8) 0.0345(3) Uani 1 1 d .
C45 C 0.36646(15) 0.13016(13) 0.73192(17) 0.0560(5) Uani 1 1 d .
H45A H 0.3927 0.1813 0.7303 0.084 Uiso 1 1 calc R
H45B H 0.3922 0.0986 0.6848 0.084 Uiso 1 1 calc R
H45C H 0.3897 0.1099 0.8002 0.084 Uiso 1 1 calc R

loop_
_atom_site_aniso_label
_atom_site_aniso_U_11
_atom_site_aniso_U_22
_atom_site_aniso_U_33
_atom_site_aniso_U_23
_atom_site_aniso_U_13
_atom_site_aniso_U_12
C1 0.0238(7) 0.0262(8) 0.0192(7) -0.0009(6) 0.0067(6) 0.0002(6)
C2 0.0231(7) 0.0198(7) 0.0167(7) 0.0004(5) 0.0061(6) -0.0026(6)
C3 0.0230(7) 0.0182(7) 0.0201(7) 0.0004(5) 0.0084(6) -0.0008(5)
C4 0.0221(7) 0.0203(7) 0.0208(7) 0.0017(6) 0.0052(6) -0.0022(6)
C5 0.0278(8) 0.0236(7) 0.0154(7) 0.0005(6) 0.0054(6) -0.0025(6)
C6 0.0256(7) 0.0203(7) 0.0212(7) 0.0011(6) 0.0101(6) -0.0006(6)
C7 0.0199(7) 0.0208(7) 0.0211(7) 0.0013(6) 0.0058(6) -0.0016(5)
O8 0.0258(5) 0.0326(6) 0.0211(5) -0.0023(4) 0.0083(4) 0.0052(4)
C9 0.0318(9) 0.0382(9) 0.0219(8) -0.0008(7) 0.0107(6) 0.0052(7)
C10 0.0234(8) 0.0261(8) 0.0219(7) 0.0021(6) 0.0026(6) -0.0003(6)
C11 0.0276(8) 0.0289(9) 0.0347(9) 0.0066(7) 0.0033(7) 0.0030(7)
C12 0.0283(8) 0.0408(10) 0.0243(8) 0.0031(7) 0.0006(6) -0.0015(7)
C13 0.0225(7) 0.0309(8) 0.0214(7) -0.0008(6) -0.0001(6) -0.0027(6)
C14 0.0310(9) 0.0332(9) 0.0371(9) -0.0066(7) 0.0099(7) -0.0028(7)
C15 0.0324(9) 0.0496(11) 0.0430(10) -0.0134(8) 0.0176(8) -0.0084(8)
C16 0.0374(10) 0.0475(11) 0.0348(9) -0.0013(8) 0.0111(8) -0.0169(8)
C17 0.0350(10) 0.0348(10) 0.0467(10) 0.0097(8) 0.0046(8) -0.0074(8)
C18 0.0257(8) 0.0326(9) 0.0398(9) 0.0057(7) 0.0066(7) -0.0008(7)
C21 0.0340(8) 0.0259(8) 0.0157(7) 0.0000(6) 0.0077(6) 0.0024(6)
C22 0.0302(8) 0.0248(8) 0.0105(6) -0.0007(5) 0.0059(6) 0.0009(6)
C23 0.0259(8) 0.0322(8) 0.0149(7) 0.0023(6) 0.0059(6) 0.0026(6)
C24 0.0264(8) 0.0303(8) 0.0140(7) 0.0019(6) 0.0048(6) -0.0035(6)
C25 0.0312(8) 0.0221(7) 0.0172(7) -0.0002(6) 0.0074(6) -0.0023(6)
C26 0.0263(8) 0.0258(8) 0.0163(7) -0.0003(6) 0.0068(6) -0.0012(6)
C27 0.0270(8) 0.0269(8) 0.0160(7) -0.0040(6) 0.0061(6) -0.0049(6)
C28 0.0308(9) 0.0343(9) 0.0298(8) 0.0056(7) 0.0040(7) -0.0064(7)
O29 0.0283(6) 0.0251(6) 0.0379(6) -0.0086(5) 0.0090(5) -0.0043(4)
C30 0.0250(8) 0.0249(8) 0.0227(7) 0.0000(6) 0.0047(6) 0.0004(6)
C31 0.0337(9) 0.0264(8) 0.0373(9) 0.0033(7) 0.0100(7) 0.0024(7)
C32 0.0321(9) 0.0441(10) 0.0251(8) 0.0022(7) 0.0032(7) 0.0030(7)
C33 0.0249(8) 0.0212(8) 0.0267(8) -0.0026(6) 0.0070(6) 0.0014(6)
C34 0.0280(8) 0.0356(9) 0.0277(8) -0.0015(7) 0.0072(7) -0.0009(7)
C35 0.0400(10) 0.0448(11) 0.0275(9) 0.0031(7) 0.0101(7) 0.0026(8)
C36 0.0406(10) 0.0406(10) 0.0405(10) 0.0055(8) 0.0214(8) 0.0000(8)
C37 0.0317(9) 0.0403(10) 0.0455(11) 0.0005(8) 0.0120(8) -0.0058(8)
C38 0.0301(9) 0.0327(9) 0.0313(9) -0.0020(7) 0.0054(7) -0.0042(7)
N41 0.0309(7) 0.0212(6) 0.0171(6) -0.0008(5) 0.0098(5) -0.0018(5)
C42 0.0466(10) 0.0214(8) 0.0257(8) -0.0013(6) 0.0168(7) -0.0008(7)
C43 0.0488(10) 0.0266(8) 0.0285(8) -0.0042(7) 0.0159(7) -0.0115(7)
O44 0.0357(6) 0.0362(7) 0.0342(6) -0.0034(5) 0.0137(5) -0.0054(5)
C45 0.0381(11) 0.0592(14) 0.0714(14) -0.0062(11) 0.0147(10) -0.0084(10)

loop_
_atom_type_symbol
_atom_type_description
_atom_type_scat_dispersion_real
_atom_type_scat_dispersion_imag
_atom_type_scat_source
C C 0.0033 0.0016 'International Tables Vol C Tables 4.2.6.8 and 6.1.1.4'
H H 0 0 'International Tables Vol C Tables 4.2.6.8 and 6.1.1.4'
N N 0.0061 0.0033 'International Tables Vol C Tables 4.2.6.8 and 6.1.1.4'
O O 0.0106 0.006 'International Tables Vol C Tables 4.2.6.8 and 6.1.1.4'

loop_
_geom_angle_atom_site_label_1
_geom_angle_atom_site_label_2
_geom_angle_atom_site_label_3
_geom_angle
N41 C1 C2 113.33(12)
N41 C1 H1A 108.9
C2 C1 H1A 108.9
N41 C1 H1B 108.9
C2 C1 H1B 108.9
H1A C1 H1B 107.7
C7 C2 C3 119.07(12)
C7 C2 C1 119.46(12)
C3 C2 C1 121.39(12)
O8 C3 C2 120.58(12)
O8 C3 C4 118.68(12)
C2 C3 C4 120.73(12)
C5 C4 C3 117.51(13)
C5 C4 C10 122.11(12)
C3 C4 C10 120.38(12)
C4 C5 C6 123.11(13)
C4 C5 H5 118.4
C6 C5 H5 118.4
C7 C6 C5 117.48(13)
C7 C6 C9 121.19(13)
C5 C6 C9 121.32(13)
C6 C7 C2 122.05(13)
C6 C7 H7 119
C2 C7 H7 119
C3 O8 H8 109.5
C6 C9 H9A 109.5
C6 C9 H9B 109.5
H9A C9 H9B 109.5
C6 C9 H9C 109.5
H9A C9 H9C 109.5
H9B C9 H9C 109.5
C11 C10 C4 109.19(12)
C11 C10 C13 113.25(13)
C4 C10 C13 109.25(11)
C11 C10 C12 106.46(12)
C4 C10 C12 112.00(12)
C13 C10 C12 106.69(12)
C10 C11 H11A 109.5
C10 C11 H11B 109.5
H11A C11 H11B 109.5
C10 C11 H11C 109.5
H11A C11 H11C 109.5
H11B C11 H11C 109.5
C10 C12 H12A 109.5
C10 C12 H12B 109.5
H12A C12 H12B 109.5
C10 C12 H12C 109.5
H12A C12 H12C 109.5
H12B C12 H12C 109.5
C14 C13 C18 117.45(15)
C14 C13 C10 123.59(14)
C18 C13 C10 118.89(14)
C13 C14 C15 120.97(16)
C13 C14 H14 119.5
C15 C14 H14 119.5
C16 C15 C14 120.68(16)
C16 C15 H15 119.7
C14 C15 H15 119.7
C17 C16 C15 119.08(16)
C17 C16 H16 120.5
C15 C16 H16 120.5
C16 C17 C18 120.17(17)
C16 C17 H17 119.9
C18 C17 H17 119.9
C17 C18 C13 121.65(16)
C17 C18 H18 119.2
C13 C18 H18 119.2
N41 C21 C22 113.44(11)
N41 C21 H21A 108.9
C22 C21 H21A 108.9
N41 C21 H21B 108.9
C22 C21 H21B 108.9
H21A C21 H21B 107.7
C23 C22 C27 119.08(14)
C23 C22 C21 121.07(13)
C27 C22 C21 119.73(13)
C22 C23 C24 121.58(14)
C22 C23 H23 119.2
C24 C23 H23 119.2
C23 C24 C25 117.84(13)
C23 C24 C28 120.76(14)
C25 C24 C28 121.36(14)
C26 C25 C24 123.11(14)
C26 C25 H25 118.4
C24 C25 H25 118.4
C25 C26 C27 117.12(13)
C25 C26 C30 122.78(13)
C27 C26 C30 120.10(13)
O29 C27 C22 121.30(13)
O29 C27 C26 117.44(13)
C22 C27 C26 121.24(13)
C24 C28 H28A 109.5
C24 C28 H28B 109.5
H28A C28 H28B 109.5
C24 C28 H28C 109.5
H28A C28 H28C 109.5
H28B C28 H28C 109.5
C27 O29 H29 109.5
C33 C30 C26 109.08(11)
C33 C30 C32 113.28(12)
C26 C30 C32 109.48(12)
C33 C30 C31 106.43(12)
C26 C30 C31 112.17(12)
C32 C30 C31 106.40(12)
C30 C31 H31A 109.5
C30 C31 H31B 109.5
H31A C31 H31B 109.5
C30 C31 H31C 109.5
H31A C31 H31C 109.5
H31B C31 H31C 109.5
C30 C32 H32A 109.5
C30 C32 H32B 109.5
H32A C32 H32B 109.5
C30 C32 H32C 109.5
H32A C32 H32C 109.5
H32B C32 H32C 109.5
C38 C33 C34 117.55(14)
C38 C33 C30 123.33(13)
C34 C33 C30 119.04(13)
C35 C34 C33 121.55(15)
C35 C34 H34 119.2
C33 C34 H34 119.2
C36 C35 C34 120.03(16)
C36 C35 H35 120
C34 C35 H35 120
C37 C36 C35 119.27(15)
C37 C36 H36 120.4
C35 C36 H36 120.4
C36 C37 C38 120.60(16)
C36 C37 H37 119.7
C38 C37 H37 119.7
C37 C38 C33 121.00(15)
C37 C38 H38 119.5
C33 C38 H38 119.5
C1 N41 C42 113.30(11)
C1 N41 C21 110.03(11)
C42 N41 C21 110.19(11)
N41 C42 C43 110.98(13)
N41 C42 H42A 109.4
C43 C42 H42A 109.4
N41 C42 H42B 109.4
C43 C42 H42B 109.4
H42A C42 H42B 108
O44 C43 C42 108.75(12)
O44 C43 H43A 109.9
C42 C43 H43A 109.9
O44 C43 H43B 109.9
C42 C43 H43B 109.9
H43A C43 H43B 108.3
C45 O44 C43 112.16(13)
O44 C45 H45A 109.5
O44 C45 H45B 109.5
H45A C45 H45B 109.5
O44 C45 H45C 109.5
H45A C45 H45C 109.5
H45B C45 H45C 109.5

loop_
_geom_bond_atom_site_label_1
_geom_bond_atom_site_label_2
_geom_bond_distance
C1 N41 1.4760(17)
C1 C2 1.5101(19)
C1 H1A 0.99
C1 H1B 0.99
C2 C7 1.3898(19)
C2 C3 1.3989(19)
C3 O8 1.3691(16)
C3 C4 1.4093(19)
C4 C5 1.393(2)
C4 C10 1.5375(19)
C5 C6 1.393(2)
C5 H5 0.95
C6 C7 1.387(2)
C6 C9 1.5116(19)
C7 H7 0.95
O8 H8 0.84
C9 H9A 0.98
C9 H9B 0.98
C9 H9C 0.98
C10 C11 1.539(2)
C10 C13 1.539(2)
C10 C12 1.544(2)
C11 H11A 0.98
C11 H11B 0.98
C11 H11C 0.98
C12 H12A 0.98
C12 H12B 0.98
C12 H12C 0.98
C13 C14 1.383(2)
C13 C18 1.392(2)
C14 C15 1.395(2)
C14 H14 0.95
C15 C16 1.377(3)
C15 H15 0.95
C16 C17 1.376(2)
C16 H16 0.95
C17 C18 1.388(2)
C17 H17 0.95
C18 H18 0.95
C21 N41 1.4819(17)
C21 C22 1.503(2)
C21 H21A 0.99
C21 H21B 0.99
C22 C23 1.389(2)
C22 C27 1.402(2)
C23 C24 1.390(2)
C23 H23 0.95
C24 C25 1.395(2)
C24 C28 1.505(2)
C25 C26 1.394(2)
C25 H25 0.95
C26 C27 1.406(2)
C26 C30 1.537(2)
C27 O29 1.3697(17)
C28 H28A 0.98
C28 H28B 0.98
C28 H28C 0.98
O29 H29 0.84
C30 C33 1.536(2)
C30 C32 1.539(2)
C30 C31 1.541(2)
C31 H31A 0.98
C31 H31B 0.98
C31 H31C 0.98
C32 H32A 0.98
C32 H32B 0.98
C32 H32C 0.98
C33 C38 1.388(2)
C33 C34 1.392(2)
C34 C35 1.382(2)
C34 H34 0.95
C35 C36 1.382(2)
C35 H35 0.95
C36 C37 1.375(2)
C36 H36 0.95
C37 C38 1.387(2)
C37 H37 0.95
C38 H38 0.95
N41 C42 1.4822(18)
C42 C43 1.508(2)
C42 H42A 0.99
C42 H42B 0.99
C43 O44 1.4257(19)
C43 H43A 0.99
C43 H43B 0.99
O44 C45 1.427(2)
C45 H45A 0.98
C45 H45B 0.98
C45 H45C 0.98

loop_
_geom_hbond_atom_site_label_D
_geom_hbond_atom_site_label_H
_geom_hbond_atom_site_label_A
_geom_hbond_distance_DH
_geom_hbond_distance_HA
_geom_hbond_distance_DA
_geom_hbond_angle_DHA
O8 H8 N41 0.84 2.01 2.7434(16) 145.9
O29 H29 O44 0.84 2.04 2.8051(15) 152
O29 H29 N41 0.84 2.53 3.1532(16) 131.9

loop_
_geom_torsion_atom_site_label_1
_geom_torsion_atom_site_label_2
_geom_torsion_atom_site_label_3
_geom_torsion_atom_site_label_4
_geom_torsion
N41 C1 C2 C7 140.83(13)
N41 C1 C2 C3 -42.42(18)
C7 C2 C3 O8 177.48(13)
C1 C2 C3 O8 0.7(2)
C7 C2 C3 C4 -2.2(2)
C1 C2 C3 C4 -179.02(13)
O8 C3 C4 C5 -178.19(12)
C2 C3 C4 C5 1.5(2)
O8 C3 C4 C10 1.5(2)
C2 C3 C4 C10 -178.73(13)
C3 C4 C5 C6 0.2(2)
C10 C4 C5 C6 -179.56(13)
C4 C5 C6 C7 -1.1(2)
C4 C5 C6 C9 178.17(14)
C5 C6 C7 C2 0.4(2)
C9 C6 C7 C2 -178.90(14)
C3 C2 C7 C6 1.3(2)
C1 C2 C7 C6 178.10(13)
C5 C4 C10 C11 116.97(15)
C3 C4 C10 C11 -62.75(17)
C5 C4 C10 C13 -118.67(15)
C3 C4 C10 C13 61.61(17)
C5 C4 C10 C12 -0.69(19)
C3 C4 C10 C12 179.59(13)
C11 C10 C13 C14 -12.5(2)
C4 C10 C13 C14 -134.48(15)
C12 C10 C13 C14 104.26(17)
C11 C10 C13 C18 170.63(13)
C4 C10 C13 C18 48.69(17)
C12 C10 C13 C18 -72.57(16)
C18 C13 C14 C15 -0.2(2)
C10 C13 C14 C15 -177.07(14)
C13 C14 C15 C16 -0.2(3)
C14 C15 C16 C17 0.5(3)
C15 C16 C17 C18 -0.4(3)
C16 C17 C18 C13 0.0(3)
C14 C13 C18 C17 0.3(2)
C10 C13 C18 C17 177.34(15)
N41 C21 C22 C23 113.42(14)
N41 C21 C22 C27 -70.73(16)
C27 C22 C23 C24 -1.0(2)
C21 C22 C23 C24 174.87(12)
C22 C23 C24 C25 1.46(19)
C22 C23 C24 C28 -176.12(13)
C23 C24 C25 C26 -0.3(2)
C28 C24 C25 C26 177.29(13)
C24 C25 C26 C27 -1.3(2)
C24 C25 C26 C30 179.64(12)
C23 C22 C27 O29 177.59(12)
C21 C22 C27 O29 1.66(19)
C23 C22 C27 C26 -0.7(2)
C21 C22 C27 C26 -176.61(12)
C25 C26 C27 O29 -176.56(12)
C30 C26 C27 O29 2.53(19)
C25 C26 C27 C22 1.8(2)
C30 C26 C27 C22 -179.14(12)
C25 C26 C30 C33 116.47(14)
C27 C26 C30 C33 -62.56(16)
C25 C26 C30 C32 -119.06(15)
C27 C26 C30 C32 61.91(17)
C25 C26 C30 C31 -1.19(19)
C27 C26 C30 C31 179.78(13)
C26 C30 C33 C38 132.11(15)
C32 C30 C33 C38 9.9(2)
C31 C30 C33 C38 -106.67(16)
C26 C30 C33 C34 -51.25(18)
C32 C30 C33 C34 -173.46(14)
C31 C30 C33 C34 69.96(17)
C38 C33 C34 C35 -0.5(2)
C30 C33 C34 C35 -177.35(15)
C33 C34 C35 C36 0.4(3)
C34 C35 C36 C37 -0.1(3)
C35 C36 C37 C38 0.0(3)
C36 C37 C38 C33 -0.1(3)
C34 C33 C38 C37 0.3(2)
C30 C33 C38 C37 177.03(15)
C2 C1 N41 C42 -63.27(16)
C2 C1 N41 C21 172.88(12)
C22 C21 N41 C1 -73.17(15)
C22 C21 N41 C42 161.19(13)
C1 N41 C42 C43 131.36(13)
C21 N41 C42 C43 -104.87(14)
N41 C42 C43 O44 53.03(16)
C42 C43 O44 C45 -169.93(14)
